data_1000466
loop_
_publ_author_name
'Benghalem, A'
'Leblanc, M'
'Calage, Y'

_publ_section_title
;
Room-temperature structure of iron(II) hexafluorostannate(IV)
hexahydrate
;
_journal_coden_ASTM ACSCEE
_journal_name_full 'Acta Crystallographica C (39,1983-)'
_journal_page_first 2453
_journal_page_last 2454
_journal_volume 46
_journal_year 1990
_chemical_formula_structural '(Fe (H2 O)6) (Sn F6)'
_chemical_formula_sum 'F6 Fe H12 O6 Sn'
_chemical_name_systematic 'Hexaaquairon hexafluorostannate'
_space_group_IT_number 148
_symmetry_cell_setting trigonal
_symmetry_space_group_name_Hall '-R 3'
_symmetry_space_group_name_H-M 'R -3 :H'
_cell_angle_alpha 90
_cell_angle_beta 90
_cell_angle_gamma 120
_cell_formula_units_Z 3
_cell_length_a 9.826(2)
_cell_length_b 9.826(2)
_cell_length_c 10.106(2)
_cell_volume 845.0
_database_code_amcsd 0010243
_exptl_crystal_density_diffrn 2.338
_exptl_crystal_density_meas 2.34
_refine_ls_R_factor_all 0.029
_cod_original_sg_symbol_H-M 'R -3 H'
_cod_original_formula_sum 'H12 F6 Fe O6 Sn'
_cod_database_code 1000466
_amcsd_formula_title FeSnF6.6H2O

loop_
_space_group_symop_operation_xyz
x,y,z
-y,x-y,z
y-x,-x,z
-x,-y,-z
y,y-x,-z
x-y,x,-z
1/3+x,2/3+y,2/3+z
2/3+x,1/3+y,1/3+z
1/3-y,2/3+x-y,2/3+z
2/3-y,1/3+x-y,1/3+z
1/3-x+y,2/3-x,2/3+z
2/3-x+y,1/3-x,1/3+z
1/3-x,2/3-y,2/3-z
2/3-x,1/3-y,1/3-z
1/3+y,2/3-x+y,2/3-z
2/3+y,1/3-x+y,1/3-z
1/3+x-y,2/3+x,2/3-z
2/3+x-y,1/3+x,1/3-z

loop_
_atom_site_aniso_label
_atom_site_aniso_U_11
_atom_site_aniso_U_12
_atom_site_aniso_U_13
_atom_site_aniso_U_22
_atom_site_aniso_U_23
_atom_site_aniso_U_33
Fe1 0.0282(2) 0.0141(1) 0. 0.0282(2) 0. 0.0193(3)
Sn1 0.0251(1) 0.0125(1) 0. 0.0251(1) 0. 0.0155(1)
F1 0.0639(9) 0.0028(7) -0.0084(6) 0.0369(7) -0.0054(6) 0.0284(6)
O1 0.0461(8) 0.0129(8) 0.0010(7) 0.076(1) 0.0122(8) 0.0380(8)

loop_
_atom_site_label
_atom_site_type_symbol
_atom_site_symmetry_multiplicity
_atom_site_Wyckoff_symbol
_atom_site_fract_x
_atom_site_fract_y
_atom_site_fract_z
_atom_site_occupancy
_atom_site_attached_hydrogens
_atom_site_calc_flag
Fe1 Fe2+ 3 b 0. 0. 0.5 1. 0 d
Sn1 Sn4+ 3 a 0. 0. 0. 1. 0 d
F1 F1- 18 f 0.1460(2) 0.1718(2) 0.1126(2) 1. 0 d
O1 O2- 18 f 0.1840(3) 0.1701(3) 0.3813(2) 1. 0 d
H1 H1+ 18 f 0.310(5) 0.223(5) 0.411(4) 1. 0 d
H2 H1+ 18 f 0.161(6) 0.151(5) 0.271(4) 1. 0 d

loop_
_atom_type_symbol
_atom_type_oxidation_number
Fe2+ 2.000
Sn4+ 4.000
F1- -1.000
O2- -2.000
H1+ 1.000

loop_
_cod_related_entry_id
_cod_related_entry_database
_cod_related_entry_code
1 AMCSD 0010243
